data_1535016
loop_
_publ_author_name
'Solntsev, K.A.'
'Charkin, O.P.'
'Mebel, A.M.'
'Kuznetsov, N.T.'
'Votinova, N.A.'

_publ_section_title
;
 Polyhedral anion (B12 H12)2- as a space-aromatic system.
;
_journal_name_full
;
Koordinatsionnaya Khimiya (= Coordination Chemistry (USSR))
;
_journal_page_first 340
_journal_page_last 364
_journal_volume 18
_journal_year 1992
_chemical_formula_sum 'B12 Cs2 F7.09 H7 O'
_chemical_name_systematic 'Cs2 (B12 H5 F7.09) (H2 O)'
_space_group_IT_number 19
_symmetry_space_group_name_Hall 'P 2ac 2ab'
_symmetry_space_group_name_H-M 'P 21 21 21'
_cell_angle_alpha 90
_cell_angle_beta 90
_cell_angle_gamma 90
_cell_formula_units_Z 4
_cell_length_a 9.338
_cell_length_b 10.298
_cell_length_c 14.943
_cell_volume 1436.960
_citation_journal_id_ASTM KOKHDC
_cod_data_source_file Solntsev_KOKHDC_1992_1325.cif
_cod_data_source_block H7B12Cs2F7.09O1
_cod_original_cell_volume 1436.96
_cod_original_formula_sum 'H7 B12 Cs2 F7.09 O1'
_cod_database_code 1535016

loop_
_symmetry_equiv_pos_as_xyz
x,y,z
-x+1/2,-y,z+1/2
x+1/2,-y+1/2,-z
-x,y+1/2,-z+1/2

loop_
_atom_site_label
_atom_site_type_symbol
_atom_site_fract_x
_atom_site_fract_y
_atom_site_fract_z
_atom_site_occupancy
_atom_site_U_iso_or_equiv
O1 O-2 0.0838 0.3148 0.705 1 0.0
F6 F-1 0.2388 0.2575 0.3778 1 0.0
B6 B 0.4735 0.135 0.9797 1 0.0
B11 B -0.011 0.4207 0.1327 1 0.0
B3 B 0.026 0.1427 0.4909 1 0.0
F3 F-1 0.7627 0.3571 0.4134 0.28 0.0
B2 B 0.4221 0.4938 0.545 1 0.0
F9 F-1 0.0739 0.3564 0.1967 0.79 0.0
B4 B 0.197 0.088 0.5218 1 0.0
B8 B 0.1769 0.1449 0.4082 1 0.0
F2 F-1 0.2722 0.4938 0.5371 1 0.0
F4 F-1 0.2357 0.148 0.083 0.59 0.0
H1 H-1 0.525 0.223 0.503 1 0.0
Cs2 Cs+1 0.4236 0.3087 0.2079 1 0.0
B9 B 0.2816 0.0035 0.4309 1 0.0
B5 B 0.3062 0.0832 0.0184 1 0.0
F1 F-1 0.017 0.4988 0.8644 1 0.0
H3 H-1 0.238 0.009 0.236 1 0.0
F5 F-1 0.4316 0.3431 0.6935 0.59 0.0
Cs1 Cs+1 0.4379 0.4949 0.8804 1 0.0
B7 B 0.0074 0.0921 0.3679 1 0.0
B1 B 0.0366 0.0055 0.5491 1 0.0
B10 B 0.3231 0.1343 0.9039 1 0.0
F7 F-1 0.4305 -0.0001 0.423 0.84 0.0
B12 B 0.1675 0.0061 0.3381 1 0.0
H2 H-1 0.455 0.717 0.491 1 0.0
F8 F-1 0.2601 0.2486 0.8744 1 0.0
